data_7004905
loop_
_publ_author_name
'Delbridge, Ewan E.'
'Dugah, Divine T.'
'Nelson, Chassidy R.'
'Skelton, Brian W.'
'White, Allan H.'

_publ_section_title
;
 Synthesis, structure and oxidation of new ytterbium(II) bis(phenolate)
 compounds and their catalytic activity towards epsilon-caprolactone.
;
_journal_issue 1
_journal_name_full 'Dalton transactions (Cambridge, England : 2003)'
_journal_page_first 143
_journal_page_last 153
_journal_paper_doi 10.1039/b613409b
_journal_year 2007
_chemical_formula_moiety 'C74 H122 K1 N2 O10 Yb1'
_chemical_formula_sum 'C74 H122 K N2 O10 Yb'
_chemical_formula_weight 1411.93
_space_group_IT_number 2
_symmetry_cell_setting triclinic
_symmetry_space_group_name_Hall '-P 1'
_symmetry_space_group_name_H-M 'P -1'
_cell_angle_alpha 99.4510(10)
_cell_angle_beta 95.457(2)
_cell_angle_gamma 119.4920(10)
_cell_formula_units_Z 2
_cell_length_a 14.0570(10)
_cell_length_b 14.1370(10)
_cell_length_c 23.703(2)
_cell_measurement_reflns_used 5640
_cell_measurement_temperature 298
_cell_measurement_theta_max 27.94
_cell_measurement_theta_min 2.67
_cell_volume 3958.5(5)
_computing_cell_refinement 'Siemens SAINT (Siemens, 1995)'
_computing_data_collection 'Siemens SMART (Siemens, 1995)'
_computing_data_reduction xtal
_computing_molecular_graphics xtal
_computing_publication_material 'xtal BONDLA CIFIO'
_computing_structure_refinement xtal
_computing_structure_solution xtal
_diffrn_ambient_temperature 298(2)
_diffrn_measured_fraction_theta_full 1
_diffrn_measured_fraction_theta_max 1
_diffrn_measurement_device_type
;
Bruker SMART CCD diffractometer
;
_diffrn_measurement_method '\w scans'
_diffrn_radiation_detector 'CCD area detector'
_diffrn_radiation_monochromator graphite
_diffrn_radiation_source 'sealed tube'
_diffrn_radiation_type 'Mo K\a'
_diffrn_radiation_wavelength .71073
_diffrn_reflns_av_R_equivalents .026
_diffrn_reflns_av_sigmaI/netI .048
_diffrn_reflns_limit_h_max 18
_diffrn_reflns_limit_h_min -19
_diffrn_reflns_limit_k_max 18
_diffrn_reflns_limit_k_min -18
_diffrn_reflns_limit_l_max 32
_diffrn_reflns_limit_l_min -32
_diffrn_reflns_number 36801
_diffrn_reflns_theta_full 29.22
_diffrn_reflns_theta_max 29.22
_diffrn_reflns_theta_min 1.67
_diffrn_standards_decay_% 0
_diffrn_standards_number 0
_exptl_absorpt_coefficient_mu 1.285
_exptl_absorpt_correction_T_max 1
_exptl_absorpt_correction_T_min .77
_exptl_absorpt_correction_type multi-scan
_exptl_absorpt_process_details
;
SADABS; Sheldrick, 1996
;
_exptl_crystal_colour colourless
_exptl_crystal_density_diffrn 1.185
_exptl_crystal_density_method 'not measured'
_exptl_crystal_description prism
_exptl_crystal_F_000 1498
_exptl_crystal_size_max .35
_exptl_crystal_size_mid .35
_exptl_crystal_size_min .25
_refine_diff_density_max 1.777
_refine_diff_density_min -1.124
_refine_ls_extinction_method none
_refine_ls_goodness_of_fit_all 1.135
_refine_ls_goodness_of_fit_ref 1.135
_refine_ls_hydrogen_treatment noref
_refine_ls_matrix_type full
_refine_ls_number_constraints 0
_refine_ls_number_parameters 790
_refine_ls_number_reflns 19227
_refine_ls_number_restraints 18
_refine_ls_R_factor_all .054
_refine_ls_R_factor_gt .043
_refine_ls_shift/su_max .028
_refine_ls_shift/su_mean .001
_refine_ls_structure_factor_coef Fsqd
_refine_ls_weighting_details
;
w=1/(sig^2(F) + 14F^2)
;
_refine_ls_weighting_scheme calc
_refine_ls_wR_factor_all .114
_refine_ls_wR_factor_gt .084
_reflns_d_resolution_high .728
_reflns_d_resolution_low 12.137
_reflns_limit_h_max 19
_reflns_limit_h_min 0
_reflns_limit_k_max 16
_reflns_limit_k_min -18
_reflns_limit_l_max 32
_reflns_limit_l_min -32
_reflns_number_gt 16330
_reflns_number_total 19277
_reflns_threshold_expression 'I > 2.00 sig(I )'
_cod_data_source_file b613409b.txt
_cod_data_source_block edybrt
_cod_original_sg_symbol_Hall -p_1
_cod_original_sg_symbol_H-M P_-1
_cod_original_formula_sum 'C74 H122 K1 N2 O10 Yb1'
_cod_database_code 7004905

loop_
_symmetry_equiv_pos_as_xyz
+x,+y,+z
-x,-y,-z

loop_
_atom_site_label
_atom_site_fract_x
_atom_site_fract_y
_atom_site_fract_z
_atom_site_U_iso_or_equiv
_atom_site_adp_type
_atom_site_calc_flag
_atom_site_calc_attached_atom
_atom_site_occupancy
_atom_site_disorder_assembly
_atom_site_disorder_group
Yb .891340(10) .647420(10) .754760(10) .04081(7) Uani ? ? 1.00000 ? ?
K .56802(10) .52651(10) .75672(5) .0683(5) Uani ? ? 1.00000 ? ?
N11 .8939(3) .8059(3) .71729(13) .0406(12) Uani ? ? 1.00000 ? ?
C110 .7964(3) .8144(4) .73095(16) .0459(15) Uani ? ? 1.00000 ? ?
C111 .7990(3) .8525(3) .79459(17) .0447(15) Uani ? ? 1.00000 ? ?
C112 .7988(3) .7857(3) .83274(17) .0443(14) Uani ? ? 1.00000 ? ?
O112 .7993(3) .6921(2) .81133(12) .0473(11) Uani ? ? 1.00000 ? ?
C113 .7947(4) .8197(4) .89212(18) .0479(16) Uani ? ? 1.00000 ? ?
C1131 .7977(5) .7522(5) .9365(2) .068(2) Uani ? ? 1.00000 ? ?
C1132 .9131(6) .7638(6) .9451(2) .086(3) Uani ? ? 1.00000 ? ?
C1133 .7041(6) .6288(5) .9150(3) .082(3) Uani ? ? 1.00000 ? ?
C1134 .7863(8) .8001(7) .9970(3) .110(4) Uani ? ? 1.00000 ? ?
C114 .7895(4) .9157(4) .90873(18) .0529(17) Uani ? ? 1.00000 ? ?
C115 .7870(4) .9801(4) .8709(2) .0551(18) Uani ? ? 1.00000 ? ?
C1151 .7813(5) 1.0860(5) .8928(2) .064(2) Uani ? ? 1.00000 ? ?
C1152 .8978(7) 1.1899(5) .8999(3) .103(4) Uani ? ? 1.00000 ? ?
C1153 .7442(10) 1.0882(8) .9503(3) .145(6) Uani ? ? 1.00000 ? ?
C1154 .7035(6) 1.0939(6) .8487(3) .090(3) Uani ? ? 1.00000 ? ?
C116 .7929(4) .9458(4) .81382(18) .0511(17) Uani ? ? 1.00000 ? ?
C120 .8761(4) .7753(4) .65322(17) .0488(16) Uani ? ? 1.00000 ? ?
C121 .9681(4) .7719(4) .62604(17) .0476(16) Uani ? ? 1.00000 ? ?
C122 1.0046(3) .7004(3) .64016(17) .0453(15) Uani ? ? 1.00000 ? ?
O122 .9695(3) .6496(3) .68257(12) .0501(12) Uani ? ? 1.00000 ? ?
C123 1.0760(3) .6834(3) .60659(17) .0463(15) Uani ? ? 1.00000 ? ?
C1231 1.1136(4) .6015(4) .61639(18) .0521(17) Uani ? ? 1.00000 ? ?
C1232 1.0108(4) .4839(4) .6063(2) .065(2) Uani ? ? 1.00000 ? ?
C1233 1.1782(4) .6383(5) .6797(2) .066(2) Uani ? ? 1.00000 ? ?
C1234 1.1893(5) .5964(6) .5760(3) .078(3) Uani ? ? 1.00000 ? ?
C124 1.1088(3) .7422(4) .56282(18) .0492(16) Uani ? ? 1.00000 ? ?
C125 1.0749(4) .8146(4) .54956(18) .0519(17) Uani ? ? 1.00000 ? ?
C1251 1.1093(5) .8751(5) .5007(2) .069(2) Uani ? ? 1.00000 ? ?
C1252 1.0038(7) .8380(7) .4557(3) .103(4) Uani ? ? 1.00000 ? ?
C1253 1.1851(5) .8473(5) .4685(3) .079(3) Uani ? ? 1.00000 ? ?
C1254 1.1725(8) 1.0017(6) .5262(4) .119(5) Uani ? ? 1.00000 ? ?
C126 1.0034(4) .8265(4) .5823(2) .0539(18) Uani ? ? 1.00000 ? ?
C11 1.0023(4) .9071(4) .7464(2) .0542(18) Uani ? ? 1.00000 ? ?
C12 1.0251(5) 1.0156(5) .7296(3) .084(3) Uani ? ? 1.00000 ? ?
O13 1.1225(4) 1.1074(4) .7662(3) .114(3) Uani ? ? 1.00000 ? ?
C14 1.1075(8) 1.1525(7) .8192(5) .136(5) Uani ? ? 1.00000 ? ?
N21 .8800(3) .4881(3) .79339(13) .0411(11) Uani ? ? 1.00000 ? ?
C21 .9403(4) .4447(4) .76038(19) .0542(18) Uani ? ? 1.00000 ? ?
C210 .9290(3) .5304(3) .85746(17) .0468(15) Uani ? ? 1.00000 ? ?
C211 1.0536(4) .6082(3) .87393(17) .0481(15) Uani ? ? 1.00000 ? ?
C212 1.1040(3) .7090(3) .85624(17) .0430(14) Uani ? ? 1.00000 ? ?
O212 1.0409(2) .7290(2) .81989(12) .0491(11) Uani ? ? 1.00000 ? ?
C213 1.2191(4) .7876(3) .87911(18) .0485(16) Uani ? ? 1.00000 ? ?
C2131 1.2757(4) .9024(4) .8654(2) .0560(18) Uani ? ? 1.00000 ? ?
C2132 1.2723(5) .8900(5) .7993(2) .070(2) Uani ? ? 1.00000 ? ?
C2133 1.2177(5) .9649(4) .8857(2) .069(2) Uani ? ? 1.00000 ? ?
C2134 1.3992(5) .9764(5) .8969(3) .088(3) Uani ? ? 1.00000 ? ?
C214 1.2764(3) .7562(4) .91584(19) .0526(16) Uani ? ? 1.00000 ? ?
C215 1.2292(4) .6553(4) .93265(19) .0562(18) Uani ? ? 1.00000 ? ?
C2151 1.2947(5) .6237(5) .9733(2) .069(2) Uani ? ? 1.00000 ? ?
C2152 1.2810(8) .5120(7) .9444(3) .119(5) Uani ? ? 1.00000 ? ?
C2153 1.4171(7) .7128(9) .9908(5) .157(6) Uani ? ? 1.00000 ? ?
C2154 1.2475(7) .6093(6) 1.0286(3) .094(3) Uani ? ? 1.00000 ? ?
C216 1.1159(4) .5832(3) .9107(2) .0534(17) Uani ? ? 1.00000 ? ?
C220 .7589(3) .4037(3) .78805(18) .0504(15) Uani ? ? 1.00000 ? ?
C221 .6958(4) .3405(3) .7267(2) .0534(16) Uani ? ? 1.00000 ? ?
C222 .6834(3) .3972(3) .68613(17) .0478(15) Uani ? ? 1.00000 ? ?
O222 .7320(2) .5092(2) .70317(12) .0484(11) Uani ? ? 1.00000 ? ?
C223 .6227(4) .3351(4) .62846(19) .0581(19) Uani ? ? 1.00000 ? ?
C2231 .6119(4) .3923(4) .5800(2) .063(2) Uani ? ? 1.00000 ? ?
C2232 .7301(5) .4626(5) .5677(2) .078(3) Uani ? ? 1.00000 ? ?
C2233 .5682(5) .4693(5) .5989(3) .079(3) Uani ? ? 1.00000 ? ?
C2234 .5358(7) .3074(5) .5226(3) .106(3) Uani ? ? 1.00000 ? ?
C224 .5731(5) .2188(4) .6161(2) .070(2) Uani ? ? 1.00000 ? ?
C225 .5813(5) .1606(4) .6561(2) .075(2) Uani ? ? 1.00000 ? ?
C2251 .5239(6) .0314(4) .6413(2) .110(4) Uani ? ? 1.00000 ? ?
C2252 .6320(11) .0061(10) .6502(6) .089(4) Uiso ? ? .50000 ? ?
C2253 .4596(11) -.0174(10) .6834(6) .089(4) Uiso ? ? .50000 ? ?
C2254 .4621(13) -.0226(12) .5796(7) .104(5) Uiso ? ? .50000 ? ?
C2252' .567(2) -.0049(17) .6801(11) .288(19) Uiso ? ? .50000 ? ?
C2253' .391(2) -.0132(16) .6464(9) .167(8) Uiso ? ? .50000 ? ?
C2254' .5192(12) -.0166(11) .5803(6) .093(4) Uiso ? ? .50000 ? ?
C226 .6434(4) .2231(4) .7118(2) .064(2) Uani ? ? 1.00000 ? ?
C22 .9492(6) .3512(5) .7804(3) .087(3) Uani ? ? 1.00000 ? ?
O23 1.0052(8) .3155(6) .7484(3) .179(5) Uani ? ? 1.00000 ? ?
C24 .9459(15) .2375(11) .6992(5) .215(10) Uani ? ? 1.00000 ? ?
O101 .5172(3) .6750(4) .7165(2) .090(2) Uani ? ? 1.00000 ? ?
C101 .4839(6) .7344(6) .7553(4) .103(4) Uani ? ? 1.00000 ? ?
C1011 .5053(8) .6901(8) .6596(4) .124(5) Uani ? ? 1.00000 ? ?
C102 .4922(7) .7104(8) .8133(4) .110(4) Uani ? ? 1.00000 ? ?
O102 .4360(5) .5939(5) .8120(2) .102(3) Uani ? ? 1.00000 ? ?
C1021 .3189(7) .5374(9) .7936(4) .125(5) Uani ? ? 1.00000 ? ?
O201 .4555(7) .3325(6) .7927(4) .161(5) Uani ? ? 1.00000 ? ?
C2011 .4683(11) .3159(14) .8442(8) .272(12) Uani ? ? 1.00000 ? ?
C201 .3913(11) .2426(11) .7423(11) .219(13) Uani ? ? 1.00000 ? ?
O202 .3633(5) .3503(6) .6867(3) .143(4) Uani ? ? 1.00000 ? ?
C2021 .2827(9) .3529(17) .6466(7) .263(12) Uani ? ? 1.00000 ? ?
C202 .3211(16) .2541(12) .7020(8) .256(12) Uani ? ? 1.00000 ? ?
H110a .79203 .86638 .71122 .05500 Uiso ? ? 1.00000 ? ?
H110b .73043 .74260 .71553 .05500 Uiso ? ? 1.00000 ? ?
H1132a .91916 .72347 .97239 .12400 Uiso ? ? 1.00000 ? ?
H1132b .92466 .73340 .90841 .12400 Uiso ? ? 1.00000 ? ?
H1132c .97206 .84033 .95849 .12400 Uiso ? ? 1.00000 ? ?
H1133a .70610 .58769 .94223 .12100 Uiso ? ? 1.00000 ? ?
H1133b .63288 .62333 .90937 .12100 Uiso ? ? 1.00000 ? ?
H1133c .71192 .59647 .87812 .12100 Uiso ? ? 1.00000 ? ?
H1134a .78659 .75843 1.02421 .15200 Uiso ? ? 1.00000 ? ?
H1134b .84124 .87706 1.01245 .15200 Uiso ? ? 1.00000 ? ?
H1134c .71306 .79593 .99340 .15200 Uiso ? ? 1.00000 ? ?
H114 .78888 .93929 .94887 .06500 Uiso ? ? 1.00000 ? ?
H1152a .89907 1.25718 .91333 .15000 Uiso ? ? 1.00000 ? ?
H1152b .95130 1.18757 .92813 .15000 Uiso ? ? 1.00000 ? ?
H1152c .92379 1.19109 .86383 .15000 Uiso ? ? 1.00000 ? ?
H1153a .73786 1.15296 .96164 .20100 Uiso ? ? 1.00000 ? ?
H1153b .66909 1.02300 .94580 .20100 Uiso ? ? 1.00000 ? ?
H1153c .79229 1.08680 .97922 .20100 Uiso ? ? 1.00000 ? ?
H1154a .69957 1.15917 .86085 .12600 Uiso ? ? 1.00000 ? ?
H1154b .73027 1.09880 .81163 .12600 Uiso ? ? 1.00000 ? ?
H1154c .62976 1.02960 .83925 .12600 Uiso ? ? 1.00000 ? ?
H116 .79322 .99041 .78695 .05900 Uiso ? ? 1.00000 ? ?
H120a .86360 .82884 .63877 .06000 Uiso ? ? 1.00000 ? ?
H120b .81015 .70327 .63901 .06000 Uiso ? ? 1.00000 ? ?
H1232a 1.03386 .43211 .61182 .09400 Uiso ? ? 1.00000 ? ?
H1232b .96280 .48268 .63141 .09400 Uiso ? ? 1.00000 ? ?
H1232c .97068 .45974 .56624 .09400 Uiso ? ? 1.00000 ? ?
H1233a 1.20234 .58879 .68743 .09900 Uiso ? ? 1.00000 ? ?
H1233b 1.24337 .71251 .68692 .09900 Uiso ? ? 1.00000 ? ?
H1233c 1.13324 .64158 .70724 .09900 Uiso ? ? 1.00000 ? ?
H1234a 1.21160 .54429 .58387 .11100 Uiso ? ? 1.00000 ? ?
H1234b 1.15409 .57385 .53643 .11100 Uiso ? ? 1.00000 ? ?
H1234c 1.25647 .66863 .58323 .11100 Uiso ? ? 1.00000 ? ?
H124 1.15605 .72995 .54007 .06200 Uiso ? ? 1.00000 ? ?
H1252a 1.02482 .87609 .42448 .14900 Uiso ? ? 1.00000 ? ?
H1252b .96631 .75977 .43899 .14900 Uiso ? ? 1.00000 ? ?
H1252c .95545 .85635 .47309 .14900 Uiso ? ? 1.00000 ? ?
H1253a 1.20610 .88736 .43835 .11400 Uiso ? ? 1.00000 ? ?
H1253b 1.25244 .86842 .49475 .11400 Uiso ? ? 1.00000 ? ?
H1253c 1.14808 .76928 .45082 .11400 Uiso ? ? 1.00000 ? ?
H1254a 1.19516 1.04090 .49718 .18100 Uiso ? ? 1.00000 ? ?
H1254b 1.12619 1.02192 .54593 .18100 Uiso ? ? 1.00000 ? ?
H1254c 1.23780 1.02361 .55519 .18100 Uiso ? ? 1.00000 ? ?
H126 .97635 .87439 .57380 .06600 Uiso ? ? 1.00000 ? ?
H11a 1.00601 .91934 .78747 .06700 Uiso ? ? 1.00000 ? ?
H11b 1.05964 .89412 .73729 .06700 Uiso ? ? 1.00000 ? ?
H12a 1.03170 1.00979 .68921 .10300 Uiso ? ? 1.00000 ? ?
H12b .96096 1.02440 .73240 .10300 Uiso ? ? 1.00000 ? ?
H14a 1.17408 1.21456 .84333 .19100 Uiso ? ? 1.00000 ? ?
H14b 1.05523 1.17891 .81208 .19100 Uiso ? ? 1.00000 ? ?
H14c 1.07363 1.09697 .84114 .19100 Uiso ? ? 1.00000 ? ?
H21a .90281 .41700 .72000 .06700 Uiso ? ? 1.00000 ? ?
H21b 1.01396 .50544 .76326 .06700 Uiso ? ? 1.00000 ? ?
H22a .87483 .28893 .77653 .11200 Uiso ? ? 1.00000 ? ?
H22b .98516 .37741 .82038 .11200 Uiso ? ? 1.00000 ? ?
H210a .89527 .56883 .87449 .05800 Uiso ? ? 1.00000 ? ?
H210b .91088 .46733 .87336 .05800 Uiso ? ? 1.00000 ? ?
H2132a 1.30571 .95947 .78972 .10900 Uiso ? ? 1.00000 ? ?
H2132b 1.30677 .84944 .78612 .10900 Uiso ? ? 1.00000 ? ?
H2132c 1.19421 .84604 .77880 .10900 Uiso ? ? 1.00000 ? ?
H2133a 1.25287 1.03692 .87773 .10200 Uiso ? ? 1.00000 ? ?
H2133b 1.14158 .92312 .86621 .10200 Uiso ? ? 1.00000 ? ?
H2133c 1.22149 .97355 .92691 .10200 Uiso ? ? 1.00000 ? ?
H2134a 1.43090 1.04740 .88733 .12100 Uiso ? ? 1.00000 ? ?
H2134b 1.40300 .98757 .93798 .12100 Uiso ? ? 1.00000 ? ?
H2134c 1.43843 .94108 .88536 .12100 Uiso ? ? 1.00000 ? ?
H214 1.35649 .80867 .93093 .06300 Uiso ? ? 1.00000 ? ?
H2152a 1.32409 .49302 .96991 .16700 Uiso ? ? 1.00000 ? ?
H2152b 1.20707 .45363 .93434 .16700 Uiso ? ? 1.00000 ? ?
H2152c 1.31273 .51861 .90927 .16700 Uiso ? ? 1.00000 ? ?
H2153a 1.45961 .69685 1.01580 .23400 Uiso ? ? 1.00000 ? ?
H2153b 1.45021 .72593 .95597 .23400 Uiso ? ? 1.00000 ? ?
H2153c 1.42800 .78594 1.00944 .23400 Uiso ? ? 1.00000 ? ?
H2154a 1.28604 .58748 1.05394 .13300 Uiso ? ? 1.00000 ? ?
H2154b 1.25115 .67440 1.04803 .13300 Uiso ? ? 1.00000 ? ?
H2154c 1.16954 .54860 1.01793 .13300 Uiso ? ? 1.00000 ? ?
H216 1.07937 .51394 .92287 .06400 Uiso ? ? 1.00000 ? ?
H220a .75402 .34993 .80944 .06500 Uiso ? ? 1.00000 ? ?
H220b .72416 .44078 .80478 .06500 Uiso ? ? 1.00000 ? ?
H2232a .72557 .49942 .53785 .11200 Uiso ? ? 1.00000 ? ?
H2232b .77989 .51693 .60171 .11200 Uiso ? ? 1.00000 ? ?
H2232c .75688 .41478 .55391 .11200 Uiso ? ? 1.00000 ? ?
H2233a .56266 .50451 .56897 .11100 Uiso ? ? 1.00000 ? ?
H2233b .49311 .42514 .60627 .11100 Uiso ? ? 1.00000 ? ?
H2233c .61328 .52452 .63392 .11100 Uiso ? ? 1.00000 ? ?
H2234a .53215 .34571 .49411 .15600 Uiso ? ? 1.00000 ? ?
H2234b .56311 .26019 .50904 .15600 Uiso ? ? 1.00000 ? ?
H2234c .46212 .26181 .52936 .15600 Uiso ? ? 1.00000 ? ?
H224 .53009 .17498 .57724 .08300 Uiso ? ? 1.00000 ? ?
H2252a .60249 -.07250 .64171 .26900 Uiso ? ? .50000 ? ?
H2252b .67294 .03906 .68932 .26900 Uiso ? ? .50000 ? ?
H2252c .68006 .03757 .62430 .26900 Uiso ? ? .50000 ? ?
H2253a .42610 -.09652 .67239 .11000 Uiso ? ? .50000 ? ?
H2253b .40299 .00072 .68471 .11000 Uiso ? ? .50000 ? ?
H2253c .50721 .01127 .72085 .11000 Uiso ? ? .50000 ? ?
H2254a .42855 -.10149 .57314 .11800 Uiso ? ? .50000 ? ?
H2254b .51236 .00412 .55422 .11800 Uiso ? ? .50000 ? ?
H2254c .40571 -.00486 .57254 .11800 Uiso ? ? .50000 ? ?
H2252'a .52515 -.08558 .66912 .11000 Uiso ? ? .50000 ? ?
H2252'b .55226 .01706 .71786 .11000 Uiso ? ? .50000 ? ?
H2252'c .64096 .02376 .68181 .11000 Uiso ? ? .50000 ? ?
H2253'a .34852 -.09220 .63632 .18200 Uiso ? ? .50000 ? ?
H2253'b .36009 .01241 .61749 .18200 Uiso ? ? .50000 ? ?
H2253'c .38686 .01680 .68322 .18200 Uiso ? ? .50000 ? ?
H2254'a .48429 -.09558 .57411 .11800 Uiso ? ? .50000 ? ?
H2254'b .59447 .01301 .57452 .11800 Uiso ? ? .50000 ? ?
H2254'c .48046 .00236 .55478 .11800 Uiso ? ? .50000 ? ?
H226 .65319 .18612 .74134 .07800 Uiso ? ? 1.00000 ? ?
H24a .98603 .21305 .67733 .29300 Uiso ? ? 1.00000 ? ?
H24b .88469 .17013 .70777 .29300 Uiso ? ? 1.00000 ? ?
H24c .90837 .26148 .67360 .29300 Uiso ? ? 1.00000 ? ?
H1011a .43284 .67772 .64744 .16900 Uiso ? ? 1.00000 ? ?
H1011b .56021 .76487 .65989 .16900 Uiso ? ? 1.00000 ? ?
H1011c .51554 .63881 .63348 .16900 Uiso ? ? 1.00000 ? ?
H101a .40884 .71232 .74058 .11600 Uiso ? ? 1.00000 ? ?
H101b .53103 .81256 .75905 .11600 Uiso ? ? 1.00000 ? ?
H102a .46073 .74377 .83716 .12900 Uiso ? ? 1.00000 ? ?
H102b .56885 .74285 .83000 .12900 Uiso ? ? 1.00000 ? ?
H1021a .30115 .53694 .75384 .17100 Uiso ? ? 1.00000 ? ?
H1021b .29084 .57550 .81695 .17100 Uiso ? ? 1.00000 ? ?
H1021c .28673 .46300 .79777 .17100 Uiso ? ? 1.00000 ? ?
H2011a .54475 .34199 .85796 .41400 Uiso ? ? 1.00000 ? ?
H2011b .42436 .23851 .84238 .41400 Uiso ? ? 1.00000 ? ?
H2011c .44504 .35610 .87011 .41400 Uiso ? ? 1.00000 ? ?
H201a .44246 .23027 .72510 .22000 Uiso ? ? 1.00000 ? ?
H201b .34579 .17964 .75825 .22000 Uiso ? ? 1.00000 ? ?
H202a .30356 .19585 .66814 .26500 Uiso ? ? 1.00000 ? ?
H202b .25799 .23851 .71699 .26500 Uiso ? ? 1.00000 ? ?
H2021a .23104 .36223 .66672 .35500 Uiso ? ? 1.00000 ? ?
H2021b .31814 .41581 .62891 .35500 Uiso ? ? 1.00000 ? ?
H2021c .24096 .28676 .61662 .35500 Uiso ? ? 1.00000 ? ?

loop_
_atom_site_aniso_label
_atom_site_aniso_U_11
_atom_site_aniso_U_22
_atom_site_aniso_U_33
_atom_site_aniso_U_12
_atom_site_aniso_U_13
_atom_site_aniso_U_23
Yb .04716(10) .04077(9) .03999(9) .02504(8) .01106(7) .01440(7)
K .0596(6) .0738(7) .0784(7) .0368(6) .0186(5) .0249(6)
N11 .0455(17) .0492(17) .0391(16) .0310(15) .0147(13) .0152(13)
C110 .056(2) .063(2) .0375(18) .042(2) .0154(16) .0167(17)
C111 .050(2) .049(2) .041(2) .0285(18) .0127(16) .0118(16)
C112 .049(2) .046(2) .0399(19) .0266(17) .0096(16) .0112(16)
O112 .0615(17) .0459(14) .0459(15) .0333(14) .0189(13) .0166(12)
C113 .059(2) .055(2) .044(2) .037(2) .0153(18) .0202(18)
C1131 .113(4) .073(3) .048(3) .066(3) .019(3) .026(2)
C1132 .122(5) .105(5) .059(3) .084(4) -.003(3) .014(3)
C1133 .113(5) .075(4) .078(4) .054(4) .038(3) .041(3)
C1134 .217(9) .127(6) .052(3) .126(7) .051(4) .045(4)
C114 .067(3) .053(2) .045(2) .036(2) .0101(19) .0086(18)
C115 .065(3) .062(3) .056(2) .044(2) .016(2) .018(2)
C1151 .094(4) .073(3) .052(3) .061(3) .021(2) .017(2)
C1152 .107(5) .059(3) .123(6) .040(4) -.004(4) -.004(4)
C1153 .301(13) .161(8) .098(5) .189(9) .107(7) .070(5)
C1154 .133(6) .096(4) .083(4) .091(5) .020(4) .018(3)
C116 .068(3) .059(2) .045(2) .043(2) .0188(19) .0190(18)
C120 .062(2) .062(2) .042(2) .042(2) .0200(18) .0192(18)
C121 .056(2) .059(2) .043(2) .037(2) .0183(17) .0205(18)
C122 .054(2) .047(2) .043(2) .0306(18) .0109(16) .0133(16)
O122 .0597(17) .0600(17) .0438(15) .0370(15) .0167(13) .0218(13)
C123 .049(2) .054(2) .045(2) .0338(19) .0077(16) .0123(17)
C1231 .067(3) .062(3) .044(2) .045(2) .0143(19) .0131(19)
C1232 .070(3) .051(2) .076(3) .037(2) .004(2) .010(2)
C1233 .068(3) .088(4) .060(3) .055(3) .005(2) .017(3)
C1234 .100(4) .109(5) .072(3) .083(4) .037(3) .036(3)
C124 .047(2) .056(2) .045(2) .0260(19) .0153(17) .0141(18)
C125 .063(3) .056(2) .046(2) .033(2) .0205(19) .0250(19)
C1251 .094(4) .081(3) .060(3) .055(3) .040(3) .041(3)
C1252 .126(6) .178(8) .076(4) .112(6) .051(4) .077(5)
C1253 .091(4) .091(4) .066(3) .047(3) .039(3) .034(3)
C1254 .187(9) .076(4) .125(6) .073(5) .083(6) .054(4)
C126 .066(3) .059(3) .059(3) .044(2) .024(2) .026(2)
C11 .054(2) .049(2) .063(3) .027(2) .013(2) .020(2)
C12 .080(4) .064(3) .096(4) .027(3) .021(3) .024(3)
O13 .085(3) .067(3) .163(5) .019(2) .042(3) .014(3)
C14 .133(8) .099(6) .155(8) .054(6) .039(6) -.005(6)
N21 .0467(17) .0363(15) .0381(16) .0204(14) .0053(13) .0091(12)
C21 .068(3) .052(2) .052(2) .036(2) .021(2) .0161(19)
C210 .055(2) .043(2) .039(2) .0240(18) .0038(16) .0091(15)
C211 .054(2) .049(2) .041(2) .0266(19) .0078(17) .0140(17)
C212 .048(2) .0402(18) .042(2) .0235(16) .0096(16) .0110(15)
O212 .0520(16) .0427(14) .0482(16) .0216(13) .0019(12) .0147(12)
C213 .053(2) .048(2) .047(2) .0290(19) .0070(17) .0119(17)
C2131 .057(2) .049(2) .056(3) .022(2) .012(2) .018(2)
C2132 .073(3) .069(3) .062(3) .028(3) .024(3) .027(3)
C2133 .093(4) .042(2) .066(3) .033(2) .010(3) .012(2)
C2134 .070(4) .062(3) .096(4) .010(3) -.004(3) .024(3)
C214 .044(2) .053(2) .051(2) .0214(18) -.0010(17) .0085(18)
C215 .070(3) .060(3) .046(2) .041(2) .003(2) .0081(19)
C2151 .081(3) .087(4) .055(3) .056(3) .003(2) .021(3)
C2152 .194(9) .148(7) .088(5) .144(7) .015(5) .028(5)
C2153 .078(5) .173(9) .217(10) .052(5) -.022(6) .112(8)
C2154 .136(6) .127(6) .062(3) .099(5) .012(4) .029(4)
C216 .063(3) .043(2) .055(2) .027(2) .007(2) .0170(18)
C220 .046(2) .047(2) .044(2) .0150(17) .0016(16) .0117(17)
C221 .049(2) .040(2) .056(2) .0126(17) .0060(18) .0132(18)
C222 .046(2) .045(2) .042(2) .0176(17) .0037(16) .0070(16)
O222 .0534(16) .0441(14) .0473(15) .0257(13) .0056(12) .0110(12)
C223 .071(3) .055(2) .045(2) .031(2) .008(2) .0098(19)
C2231 .074(3) .061(3) .045(2) .031(2) .000(2) .011(2)
C2232 .090(4) .091(4) .062(3) .047(3) .032(3) .028(3)
C2233 .079(4) .092(4) .077(4) .051(3) .007(3) .031(3)
C2234 .136(6) .074(4) .063(4) .034(4) -.033(4) .002(3)
C224 .089(4) .052(3) .050(3) .029(3) -.001(2) .003(2)
C225 .089(4) .045(2) .060(3) .019(2) -.006(3) .003(2)
C2251 .158(7) .048(3) .065(4) .022(4) -.024(4) -.002(3)
C226 .065(3) .042(2) .062(3) .014(2) .005(2) .012(2)
C22 .133(6) .085(4) .079(4) .082(4) .024(4) .021(3)
O23 .277(10) .174(7) .169(7) .183(7) .043(7) .023(5)
C24 .43(2) .186(11) .104(7) .221(14) .071(10) .004(7)
O101 .079(3) .095(3) .111(3) .057(3) .008(2) .028(3)
C101 .088(5) .094(5) .140(7) .062(4) .012(4) .020(5)
C1011 .126(7) .151(8) .136(7) .094(6) .017(6) .066(6)
C102 .111(6) .119(6) .115(6) .077(5) .012(5) .009(5)
O102 .106(4) .131(4) .096(3) .079(4) .025(3) .033(3)
C1021 .099(6) .172(9) .108(6) .070(6) .025(5) .045(6)
O201 .195(7) .105(5) .174(7) .052(5) .081(6) .073(5)
C2011 .153(11) .262(17) .31(2) .005(11) .000(12) .217(17)
C201 .105(9) .084(7) .44(3) .042(7) .023(12) .029(12)
O202 .073(3) .146(6) .145(5) .019(3) .021(3) .002(4)
C2021 .068(6) .39(2) .193(13) .060(10) -.035(7) -.026(14)
C202 .228(18) .114(10) .217(18) -.056(11) .107(15) -.024(10)

loop_
_atom_type_symbol
_atom_type_description
_atom_type_oxidation_number
_atom_type_number_in_cell
_atom_type_scat_dispersion_real
_atom_type_scat_dispersion_imag
_atom_type_scat_source
C ? 0 148 .002014 .002014 'Int Tables Vol IV Tables 2.2B and 2.3.1'
H ? 0 244 0 0 'Int Tables Vol IV Tables 2.2B and 2.3.1'
K ? 0 2 .179016 .25 'Int Tables Vol IV Tables 2.2B and 2.3.1'
N ? 0 4 .004028 .002991 'Int Tables Vol IV Tables 2.2B and 2.3.1'
O ? 0 20 .007996 .005981 'Int Tables Vol IV Tables 2.2B and 2.3.1'
Yb ? 0 2 -.883972 5.548 'Int Tables Vol IV Tables 2.2B and 2.3.1'

loop_
_diffrn_attenuator_code
_diffrn_attenuator_scale
? ?

loop_
_geom_angle_atom_site_label_1
_geom_angle_atom_site_label_2
_geom_angle_atom_site_label_3
_geom_angle_site_symmetry_1
_geom_angle_site_symmetry_2
_geom_angle_site_symmetry_3
_geom_angle
_geom_angle_publ_flag
N11 Yb O112 . . . 78.70(12) ?
N11 Yb O122 . . . 77.61(14) ?
N11 Yb N21 . . . 177.21(12) ?
N11 Yb O212 . . . 103.73(11) ?
N11 Yb O222 . . . 99.30(12) ?
O112 Yb O122 . . . 155.88(15) ?
O112 Yb N21 . . . 98.85(13) ?
O112 Yb O212 . . . 94.13(12) ?
O112 Yb O222 . . . 87.95(11) ?
O122 Yb N21 . . . 104.73(14) ?
O122 Yb O212 . . . 95.78(12) ?
O122 Yb O222 . . . 91.45(10) ?
N21 Yb O212 . . . 77.68(11) ?
N21 Yb O222 . . . 79.21(12) ?
O212 Yb O222 . . . 156.85(13) ?
O112 K O222 . . . 63.51(9) ?
O112 K O101 . . . 96.19(11) ?
O112 K O102 . . . 106.97(12) ?
O112 K O201 . . . 120.7(2) ?
O112 K O202 . . . 168.12(18) ?
O222 K O101 . . . 111.47(13) ?
O222 K O102 . . . 167.46(13) ?
O222 K O201 . . . 105.4(2) ?
O222 K O202 . . . 104.63(17) ?
O101 K O102 . . . 59.79(17) ?
O101 K O201 . . . 136.7(2) ?
O101 K O202 . . . 87.7(2) ?
O102 K O201 . . . 86.4(3) ?
O102 K O202 . . . 84.7(2) ?
O201 K O202 . . . 61.1(2) ?
Yb N11 C110 . . . 108.9(2) ?
Yb N11 C120 . . . 107.7(3) ?
Yb N11 C11 . . . 105.9(3) ?
C110 N11 C120 . . . 106.3(3) ?
C110 N11 C11 . . . 113.1(4) ?
C120 N11 C11 . . . 114.7(3) ?
N11 C110 C111 . . . 116.4(4) ?
N11 C110 H110a . . . 107.6 ?
N11 C110 H110b . . . 108.2 ?
C111 C110 H110a . . . 107.7 ?
C111 C110 H110b . . . 108.2 ?
H110a C110 H110b . . . 108.5 ?
C110 C111 C112 . . . 118.8(4) ?
C110 C111 C116 . . . 120.2(5) ?
C112 C111 C116 . . . 120.8(4) ?
C111 C112 O112 . . . 118.7(4) ?
C111 C112 C113 . . . 118.1(5) ?
O112 C112 C113 . . . 123.2(4) ?
Yb O112 K . . . 102.97(9) ?
Yb O112 C112 . . . 135.8(3) ?
K O112 C112 . . . 104.7(3) ?
C112 C113 C1131 . . . 120.6(5) ?
C112 C113 C114 . . . 118.1(5) ?
C1131 C113 C114 . . . 121.3(4) ?
C113 C1131 C1132 . . . 107.8(5) ?
C113 C1131 C1133 . . . 110.9(4) ?
C113 C1131 C1134 . . . 111.8(6) ?
C1132 C1131 C1133 . . . 111.1(6) ?
C1132 C1131 C1134 . . . 106.3(5) ?
C1133 C1131 C1134 . . . 108.8(5) ?
C1131 C1132 H1132a . . . 111.0 ?
C1131 C1132 H1132b . . . 110.2 ?
C1131 C1132 H1132c . . . 111.8 ?
H1132a C1132 H1132b . . . 107.6 ?
H1132a C1132 H1132c . . . 108.8 ?
H1132b C1132 H1132c . . . 107.3 ?
C1131 C1133 H1133a . . . 110.8 ?
C1131 C1133 H1133b . . . 109.8 ?
C1131 C1133 H1133c . . . 110.0 ?
H1133a C1133 H1133b . . . 109.2 ?
H1133a C1133 H1133c . . . 109.2 ?
H1133b C1133 H1133c . . . 107.8 ?
C1131 C1134 H1134a . . . 112.4 ?
C1131 C1134 H1134b . . . 112.9 ?
C1131 C1134 H1134c . . . 109.2 ?
H1134a C1134 H1134b . . . 110.1 ?
H1134a C1134 H1134c . . . 106.2 ?
H1134b C1134 H1134c . . . 105.7 ?
C113 C114 C115 . . . 124.0(4) ?
C113 C114 H114 . . . 117.7 ?
C115 C114 H114 . . . 118.3 ?
C114 C115 C1151 . . . 120.9(4) ?
C114 C115 C116 . . . 116.4(5) ?
C1151 C115 C116 . . . 122.7(5) ?
C115 C1151 C1152 . . . 108.7(6) ?
C115 C1151 C1153 . . . 112.2(6) ?
C115 C1151 C1154 . . . 110.7(4) ?
C1152 C1151 C1153 . . . 109.2(5) ?
C1152 C1151 C1154 . . . 107.0(6) ?
C1153 C1151 C1154 . . . 109.0(8) ?
C1151 C1152 H1152a . . . 112.2 ?
C1151 C1152 H1152b . . . 109.5 ?
C1151 C1152 H1152c . . . 111.2 ?
H1152a C1152 H1152b . . . 107.9 ?
H1152a C1152 H1152c . . . 109.3 ?
H1152b C1152 H1152c . . . 106.6 ?
C1151 C1153 H1153a . . . 110.1 ?
C1151 C1153 H1153b . . . 109.6 ?
C1151 C1153 H1153c . . . 111.6 ?
H1153a C1153 H1153b . . . 106.0 ?
H1153a C1153 H1153c . . . 110.6 ?
H1153b C1153 H1153c . . . 108.9 ?
C1151 C1154 H1154a . . . 112.3 ?
C1151 C1154 H1154b . . . 110.0 ?
C1151 C1154 H1154c . . . 112.9 ?
H1154a C1154 H1154b . . . 106.3 ?
H1154a C1154 H1154c . . . 109.0 ?
H1154b C1154 H1154c . . . 106.0 ?
C111 C116 C115 . . . 122.7(5) ?
C111 C116 H116 . . . 119.4 ?
C115 C116 H116 . . . 117.9 ?
N11 C120 C121 . . . 118.4(4) ?
N11 C120 H120a . . . 107.4 ?
N11 C120 H120b . . . 108.4 ?
C121 C120 H120a . . . 106.7 ?
C121 C120 H120b . . . 107.5 ?
H120a C120 H120b . . . 108.2 ?
C120 C121 C122 . . . 119.0(4) ?
C120 C121 C126 . . . 119.4(5) ?
C122 C121 C126 . . . 121.0(5) ?
C121 C122 O122 . . . 119.5(5) ?
C121 C122 C123 . . . 118.0(4) ?
O122 C122 C123 . . . 122.6(5) ?
Yb O122 C122 . . . 144.5(4) ?
C122 C123 C1231 . . . 121.4(4) ?
C122 C123 C124 . . . 117.9(5) ?
C1231 C123 C124 . . . 120.7(5) ?
C123 C1231 C1232 . . . 109.4(5) ?
C123 C1231 C1233 . . . 109.3(4) ?
C123 C1231 C1234 . . . 112.7(5) ?
C1232 C1231 C1233 . . . 108.9(4) ?
C1232 C1231 C1234 . . . 108.6(4) ?
C1233 C1231 C1234 . . . 107.9(5) ?
C1231 C1232 H1232a . . . 109.8 ?
C1231 C1232 H1232b . . . 111.4 ?
C1231 C1232 H1232c . . . 109.2 ?
H1232a C1232 H1232b . . . 110.1 ?
H1232a C1232 H1232c . . . 107.3 ?
H1232b C1232 H1232c . . . 108.9 ?
C1231 C1233 H1233a . . . 111.6 ?
C1231 C1233 H1233b . . . 110.1 ?
C1231 C1233 H1233c . . . 111.3 ?
H1233a C1233 H1233b . . . 108.1 ?
H1233a C1233 H1233c . . . 108.5 ?
H1233b C1233 H1233c . . . 107.1 ?
C1231 C1234 H1234a . . . 110.1 ?
C1231 C1234 H1234b . . . 111.9 ?
C1231 C1234 H1234c . . . 109.9 ?
H1234a C1234 H1234b . . . 108.7 ?
H1234a C1234 H1234c . . . 106.9 ?
H1234b C1234 H1234c . . . 109.1 ?
C123 C124 C125 . . . 124.4(5) ?
C123 C124 H124 . . . 117.7 ?
C125 C124 H124 . . . 117.9 ?
C124 C125 C1251 . . . 123.4(5) ?
C124 C125 C126 . . . 115.8(4) ?
C1251 C125 C126 . . . 120.8(6) ?
C125 C1251 C1252 . . . 108.8(5) ?
C125 C1251 C1253 . . . 112.5(6) ?
C125 C1251 C1254 . . . 109.7(5) ?
C1252 C1251 C1253 . . . 107.4(5) ?
C1252 C1251 C1254 . . . 110.6(8) ?
C1253 C1251 C1254 . . . 107.9(6) ?
C1251 C1252 H1252a . . . 109.4 ?
C1251 C1252 H1252b . . . 110.2 ?
C1251 C1252 H1252c . . . 110.8 ?
H1252a C1252 H1252b . . . 107.9 ?
H1252a C1252 H1252c . . . 108.4 ?
H1252b C1252 H1252c . . . 110.1 ?
C1251 C1253 H1253a . . . 110.5 ?
C1251 C1253 H1253b . . . 110.9 ?
C1251 C1253 H1253c . . . 110.7 ?
H1253a C1253 H1253b . . . 107.7 ?
H1253a C1253 H1253c . . . 108.4 ?
H1253b C1253 H1253c . . . 108.6 ?
C1251 C1254 H1254a . . . 111.4 ?
C1251 C1254 H1254b . . . 109.8 ?
C1251 C1254 H1254c . . . 109.6 ?
H1254a C1254 H1254b . . . 109.8 ?
H1254a C1254 H1254c . . . 109.1 ?
H1254b C1254 H1254c . . . 107.0 ?
C121 C126 C125 . . . 123.0(6) ?
C121 C126 H126 . . . 118.6 ?
C125 C126 H126 . . . 118.3 ?
N11 C11 C12 . . . 115.8(5) ?
N11 C11 H11a . . . 108.3 ?
N11 C11 H11b . . . 108.3 ?
C12 C11 H11a . . . 107.2 ?
C12 C11 H11b . . . 107.5 ?
H11a C11 H11b . . . 109.6 ?
C11 C12 O13 . . . 110.0(6) ?
C11 C12 H12a . . . 109.6 ?
C11 C12 H12b . . . 109.2 ?
O13 C12 H12a . . . 110.8 ?
O13 C12 H12b . . . 111.0 ?
H12a C12 H12b . . . 106.2 ?
C12 O13 C14 . . . 115.1(6) ?
O13 C14 H14a . . . 114.0 ?
O13 C14 H14b . . . 110.2 ?
O13 C14 H14c . . . 111.7 ?
H14a C14 H14b . . . 106.6 ?
H14a C14 H14c . . . 108.6 ?
H14b C14 H14c . . . 105.4 ?
Yb N21 C21 . . . 107.9(3) ?
Yb N21 C210 . . . 108.3(2) ?
Yb N21 C220 . . . 107.7(3) ?
C21 N21 C210 . . . 112.7(4) ?
C21 N21 C220 . . . 114.3(3) ?
C210 N21 C220 . . . 105.8(3) ?
N21 C21 C22 . . . 115.8(5) ?
N21 C21 H21a . . . 107.9 ?
N21 C21 H21b . . . 108.2 ?
C22 C21 H21a . . . 108.4 ?
C22 C21 H21b . . . 108.0 ?
H21a C21 H21b . . . 108.3 ?
N21 C210 C211 . . . 115.8(4) ?
N21 C210 H210a . . . 107.8 ?
N21 C210 H210b . . . 107.9 ?
C211 C210 H210a . . . 108.2 ?
C211 C210 H210b . . . 107.8 ?
H210a C210 H210b . . . 109.3 ?
C210 C211 C212 . . . 120.2(5) ?
C210 C211 C216 . . . 118.8(4) ?
C212 C211 C216 . . . 120.8(4) ?
C211 C212 O212 . . . 118.8(3) ?
C211 C212 C213 . . . 118.7(5) ?
O212 C212 C213 . . . 122.4(4) ?
Yb O212 C212 . . . 142.5(2) ?
C212 C213 C2131 . . . 120.8(5) ?
C212 C213 C214 . . . 117.0(4) ?
C2131 C213 C214 . . . 122.1(4) ?
C213 C2131 C2132 . . . 110.4(4) ?
C213 C2131 C2133 . . . 109.9(4) ?
C213 C2131 C2134 . . . 112.3(5) ?
C2132 C2131 C2133 . . . 110.0(5) ?
C2132 C2131 C2134 . . . 107.4(4) ?
C2133 C2131 C2134 . . . 106.8(4) ?
C2131 C2132 H2132a . . . 112.0 ?
C2131 C2132 H2132b . . . 110.4 ?
C2131 C2132 H2132c . . . 108.4 ?
H2132a C2132 H2132b . . . 110.5 ?
H2132a C2132 H2132c . . . 108.3 ?
H2132b C2132 H2132c . . . 107.1 ?
C2131 C2133 H2133a . . . 110.5 ?
C2131 C2133 H2133b . . . 109.5 ?
C2131 C2133 H2133c . . . 109.4 ?
H2133a C2133 H2133b . . . 109.4 ?
H2133a C2133 H2133c . . . 108.9 ?
H2133b C2133 H2133c . . . 109.0 ?
C2131 C2134 H2134a . . . 109.4 ?
C2131 C2134 H2134b . . . 108.7 ?
C2131 C2134 H2134c . . . 109.6 ?
H2134a C2134 H2134b . . . 108.9 ?
H2134a C2134 H2134c . . . 110.0 ?
H2134b C2134 H2134c . . . 110.1 ?
C213 C214 C215 . . . 125.3(4) ?
C213 C214 H214 . . . 117.9 ?
C215 C214 H214 . . . 116.8 ?
C214 C215 C2151 . . . 123.9(4) ?
C214 C215 C216 . . . 115.4(5) ?
C2151 C215 C216 . . . 120.8(5) ?
C215 C2151 C2152 . . . 110.5(5) ?
C215 C2151 C2153 . . . 112.0(7) ?
C215 C2151 C2154 . . . 109.1(6) ?
C2152 C2151 C2153 . . . 109.8(8) ?
C2152 C2151 C2154 . . . 107.1(6) ?
C2153 C2151 C2154 . . . 108.1(6) ?
C2151 C2152 H2152a . . . 110.4 ?
C2151 C2152 H2152b . . . 113.0 ?
C2151 C2152 H2152c . . . 109.6 ?
H2152a C2152 H2152b . . . 109.3 ?
H2152a C2152 H2152c . . . 105.3 ?
H2152b C2152 H2152c . . . 108.9 ?
C2151 C2153 H2153a . . . 114.5 ?
C2151 C2153 H2153b . . . 110.5 ?
C2151 C2153 H2153c . . . 111.2 ?
H2153a C2153 H2153b . . . 108.0 ?
H2153a C2153 H2153c . . . 108.2 ?
H2153b C2153 H2153c . . . 103.9 ?
C2151 C2154 H2154a . . . 110.2 ?
C2151 C2154 H2154b . . . 111.8 ?
C2151 C2154 H2154c . . . 108.7 ?
H2154a C2154 H2154b . . . 110.4 ?
H2154a C2154 H2154c . . . 106.9 ?
H2154b C2154 H2154c . . . 108.7 ?
C211 C216 C215 . . . 122.7(4) ?
C211 C216 H216 . . . 119.5 ?
C215 C216 H216 . . . 117.8 ?
N21 C220 C221 . . . 114.7(4) ?
N21 C220 H220a . . . 108.1 ?
N21 C220 H220b . . . 108.8 ?
C221 C220 H220a . . . 107.5 ?
C221 C220 H220b . . . 108.5 ?
H220a C220 H220b . . . 109.1 ?
C220 C221 C222 . . . 120.2(4) ?
C220 C221 C226 . . . 118.9(5) ?
C222 C221 C226 . . . 120.7(4) ?
C221 C222 O222 . . . 118.4(3) ?
C221 C222 C223 . . . 118.9(4) ?
O222 C222 C223 . . . 122.6(5) ?
Yb O222 K . . . 105.54(12) ?
Yb O222 C222 . . . 136.0(3) ?
K O222 C222 . . . 100.6(3) ?
C222 C223 C2231 . . . 122.1(4) ?
C222 C223 C224 . . . 117.7(5) ?
C2231 C223 C224 . . . 120.1(4) ?
C223 C2231 C2232 . . . 107.0(5) ?
C223 C2231 C2233 . . . 111.8(5) ?
C223 C2231 C2234 . . . 112.5(5) ?
C2232 C2231 C2233 . . . 109.1(5) ?
C2232 C2231 C2234 . . . 107.5(5) ?
C2233 C2231 C2234 . . . 108.8(6) ?
C2231 C2232 H2232a . . . 108.6 ?
C2231 C2232 H2232b . . . 110.7 ?
C2231 C2232 H2232c . . . 109.9 ?
H2232a C2232 H2232b . . . 109.2 ?
H2232a C2232 H2232c . . . 108.5 ?
H2232b C2232 H2232c . . . 109.9 ?
C2231 C2233 H2233a . . . 110.9 ?
C2231 C2233 H2233b . . . 109.4 ?
C2231 C2233 H2233c . . . 112.1 ?
H2233a C2233 H2233b . . . 107.2 ?
H2233a C2233 H2233c . . . 109.7 ?
H2233b C2233 H2233c . . . 107.3 ?
C2231 C2234 H2234a . . . 109.8 ?
C2231 C2234 H2234b . . . 110.5 ?
C2231 C2234 H2234c . . . 109.1 ?
H2234a C2234 H2234b . . . 109.9 ?
H2234a C2234 H2234c . . . 108.9 ?
H2234b C2234 H2234c . . . 108.7 ?
C223 C224 C225 . . . 124.2(4) ?
C223 C224 H224 . . . 118.9 ?
C225 C224 H224 . . . 116.9 ?
C224 C225 C2251 . . . 123.0(4) ?
C224 C225 C226 . . . 117.2(5) ?
C2251 C225 C226 . . . 119.8(5) ?
C225 C2251 C2252 . . . 104.9(6) ?
C225 C2251 C2253 . . . 112.7(7) ?
C225 C2251 C2254 . . . 113.0(8) ?
C225 C2251 C2252' . . . 112.6(9) ?
C225 C2251 C2253' . . . 104.2(9) ?
C225 C2251 C2254' . . . 112.8(7) ?
C2252 C2251 C2253 . . . 104.0(9) ?
C2252 C2251 C2254 . . . 107.4(10) ?
C2253 C2251 C2254 . . . 113.8(8) ?
C2252' C2251 C2253' . . . 108.4(14) ?
C2252' C2251 C2254' . . . 112.5(15) ?
C2253' C2251 C2254' . . . 105.5(9) ?
C2251 C2252 H2252a . . . 109.4 ?
C2251 C2252 H2252b . . . 109.5 ?
C2251 C2252 H2252c . . . 109.4 ?
C2251 C2252 H2252'c . . . 90.9(15) ?
H2252a C2252 H2252b . . . 109.5 ?
H2252a C2252 H2252c . . . 109.4 ?
H2252b C2252 H2252c . . . 109.5 ?
C2251 C2253 H2253a . . . 109.4 ?
C2251 C2253 H2253b . . . 109.4 ?
C2251 C2253 H2253c . . . 109.4 ?
H2253a C2253 H2253b . . . 109.5 ?
H2253a C2253 H2253c . . . 109.5 ?
H2253b C2253 H2253c . . . 109.5 ?
C2251 C2254 H2254a . . . 109.4 ?
C2251 C2254 H2254b . . . 109.5 ?
C2251 C2254 H2254c . . . 109.3 ?
H2254a C2254 H2254b . . . 109.7 ?
H2254a C2254 H2254c . . . 109.4 ?
H2254b C2254 H2254c . . . 109.6 ?
C2251 C2252' H2252'a . . . 108 ?
C2251 C2252' H2252'b . . . 107 ?
C2251 C2252' H2252'c . . . 112 ?
H2252'a C2252' H2252'b . . . 106 ?
H2252'a C2252' H2252'c . . . 112 ?
H2252'b C2252' H2252'c . . . 111 ?
C2251 C2253' H2253'a . . . 110 ?
C2251 C2253' H2253'b . . . 108.0 ?
C2251 C2253' H2253'c . . . 111.3 ?
H2253'a C2253' H2253'b . . . 106.8 ?
H2253'a C2253' H2253'c . . . 112 ?
H2253'b C2253' H2253'c . . . 108 ?
C2251 C2254' H2254'a . . . 108.9 ?
C2251 C2254' H2254'b . . . 108.2 ?
C2251 C2254' H2254'c . . . 110.2 ?
H2254'a C2254' H2254'b . . . 108.5 ?
H2254'a C2254' H2254'c . . . 111.0 ?
H2254'b C2254' H2254'c . . . 110.0 ?
C221 C226 C225 . . . 121.1(5) ?
C221 C226 H226 . . . 118.6 ?
C225 C226 H226 . . . 120.3 ?
C21 C22 O23 . . . 112.7(6) ?
C21 C22 H22a . . . 108.2 ?
C21 C22 H22b . . . 108.9 ?
O23 C22 H22a . . . 108.5 ?
O23 C22 H22b . . . 109.8 ?
H22a C22 H22b . . . 108.6 ?
C22 O23 C24 . . . 116.4(12) ?
O23 C24 H24a . . . 115.5 ?
O23 C24 H24b . . . 109.9 ?
O23 C24 H24c . . . 111.7 ?
H24a C24 H24b . . . 106.5 ?
H24a C24 H24c . . . 107.9 ?
H24b C24 H24c . . . 104.6 ?
K O101 C101 . . . 117.7(5) ?
K O101 C1011 . . . 129.3(6) ?
C101 O101 C1011 . . . 112.4(8) ?
O101 C101 C102 . . . 110.0(9) ?
O101 C101 H101a . . . 109.4 ?
O101 C101 H101b . . . 109.4 ?
C102 C101 H101a . . . 109.3 ?
C102 C101 H101b . . . 109.2 ?
H101a C101 H101b . . . 109.5 ?
O101 C1011 H1011a . . . 109.8 ?
O101 C1011 H1011b . . . 108.6 ?
O101 C1011 H1011c . . . 109.7 ?
H1011a C1011 H1011b . . . 109.7 ?
H1011a C1011 H1011c . . . 109.4 ?
H1011b C1011 H1011c . . . 109.7 ?
C101 C102 O102 . . . 114.2(6) ?
C101 C102 H102a . . . 108.4 ?
C101 C102 H102b . . . 108.4 ?
O102 C102 H102a . . . 108.2 ?
O102 C102 H102b . . . 108.2 ?
H102a C102 H102b . . . 109.5 ?
K O102 C102 . . . 101.9(5) ?
K O102 C1021 . . . 122.6(5) ?
C102 O102 C1021 . . . 114.1(9) ?
O102 C1021 H1021a . . . 109.3 ?
O102 C1021 H1021b . . . 109.2 ?
O102 C1021 H1021c . . . 109.5 ?
H1021a C1021 H1021b . . . 109.4 ?
H1021a C1021 H1021c . . . 109.8 ?
H1021b C1021 H1021c . . . 109.7 ?
K O201 C2011 . . . 128.6(7) ?
K O201 C201 . . . 108.2(10) ?
C2011 O201 C201 . . . 122.3(13) ?
O201 C2011 H2011a . . . 109.4 ?
O201 C2011 H2011b . . . 109.5 ?
O201 C2011 H2011c . . . 109 ?
H2011a C2011 H2011b . . . 110 ?
H2011a C2011 H2011c . . . 109.5 ?
H2011b C2011 H2011c . . . 109.3 ?
O201 C201 C202 . . . 117.6(15) ?
O201 C201 H201a . . . 105.7 ?
O201 C201 H201b . . . 104 ?
C202 C201 H201a . . . 112 ?
C202 C201 H201b . . . 108.5 ?
H201a C201 H201b . . . 109.3 ?
K O202 C2021 . . . 130.2(9) ?
K O202 C202 . . . 115.9(9) ?
C2021 O202 C202 . . . 111.8(12) ?
O202 C2021 H2021a . . . 110.0 ?
O202 C2021 H2021b . . . 111.0 ?
O202 C2021 H2021c . . . 113 ?
H2021a C2021 H2021b . . . 107 ?
H2021a C2021 H2021c . . . 107.2 ?
H2021b C2021 H2021c . . . 108.5 ?
C201 C202 O202 . . . 117.1(13) ?
C201 C202 H202a . . . 103 ?
C201 C202 H202b . . . 106.9 ?
O202 C202 H202a . . . 108.4 ?
O202 C202 H202b . . . 111 ?
H202a C202 H202b . . . 110.5 ?

loop_
_geom_bond_atom_site_label_1
_geom_bond_atom_site_label_2
_geom_bond_site_symmetry_1
_geom_bond_site_symmetry_2
_geom_bond_distance
_geom_bond_publ_flag
Yb N11 . . 2.528(4) ?
Yb O112 . . 2.174(4) ?
Yb O122 . . 2.116(3) ?
Yb N21 . . 2.508(4) ?
Yb O212 . . 2.132(3) ?
Yb O222 . . 2.171(2) ?
K O112 . . 2.905(3) ?
K O222 . . 2.827(4) ?
K O101 . . 2.799(6) ?
K O102 . . 2.804(7) ?
K O201 . . 2.741(8) ?
K O202 . . 2.813(5) ?
N11 C110 . . 1.493(7) ?
N11 C120 . . 1.470(5) ?
N11 C11 . . 1.474(4) ?
C110 C111 . . 1.507(6) ?
C110 H110a . . .957 ?
C110 H110b . . .954 ?
C111 C112 . . 1.410(7) ?
C111 C116 . . 1.370(8) ?
C112 O112 . . 1.341(6) ?
C112 C113 . . 1.427(6) ?
C113 C1131 . . 1.543(8) ?
C113 C114 . . 1.390(8) ?
C1131 C1132 . . 1.538(12) ?
C1131 C1133 . . 1.535(7) ?
C1131 C1134 . . 1.540(9) ?
C1132 H1132a . . .952 ?
C1132 H1132b . . .970 ?
C1132 H1132c . . .956 ?
C1133 H1133a . . .943 ?
C1133 H1133b . . .960 ?
C1133 H1133c . . .960 ?
C1134 H1134a . . .943 ?
C1134 H1134b . . .950 ?
C1134 H1134c . . .996 ?
C114 C115 . . 1.388(8) ?
C114 H114 . . .958 ?
C115 C1151 . . 1.544(10) ?
C115 C116 . . 1.386(7) ?
C1151 C1152 . . 1.538(8) ?
C1151 C1153 . . 1.507(11) ?
C1151 C1154 . . 1.498(11) ?
C1152 H1152a . . .943 ?
C1152 H1152b . . .975 ?
C1152 H1152c . . .959 ?
C1153 H1153a . . .961 ?
C1153 H1153b . . .981 ?
C1153 H1153c . . .926 ?
C1154 H1154a . . .951 ?
C1154 H1154b . . .987 ?
C1154 H1154c . . .955 ?
C116 H116 . . .966 ?
C120 C121 . . 1.516(8) ?
C120 H120a . . .963 ?
C120 H120b . . .953 ?
C121 C122 . . 1.410(8) ?
C121 C126 . . 1.377(7) ?
C122 O122 . . 1.324(5) ?
C122 C123 . . 1.423(7) ?
C123 C1231 . . 1.530(9) ?
C123 C124 . . 1.405(6) ?
C1231 C1232 . . 1.532(6) ?
C1231 C1233 . . 1.539(7) ?
C1231 C1234 . . 1.517(9) ?
C1232 H1232a . . .956 ?
C1232 H1232b . . .937 ?
C1232 H1232c . . .970 ?
C1233 H1233a . . .949 ?
C1233 H1233b . . .967 ?
C1233 H1233c . . .962 ?
C1234 H1234a . . .968 ?
C1234 H1234b . . .941 ?
C1234 H1234c . . .963 ?
C124 C125 . . 1.390(9) ?
C124 H124 . . .955 ?
C125 C1251 . . 1.527(8) ?
C125 C126 . . 1.384(8) ?
C1251 C1252 . . 1.537(10) ?
C1251 C1253 . . 1.531(11) ?
C1251 C1254 . . 1.528(9) ?
C1252 H1252a . . .969 ?
C1252 H1252b . . .949 ?
C1252 H1252c . . .944 ?
C1253 H1253a . . .962 ?
C1253 H1253b . . .960 ?
C1253 H1253c . . .951 ?
C1254 H1254a . . .936 ?
C1254 H1254b . . .960 ?
C1254 H1254c . . .969 ?
C126 H126 . . .964 ?
C11 C12 . . 1.535(9) ?
C11 H11a . . .952 ?
C11 H11b . . .946 ?
C12 O13 . . 1.402(6) ?
C12 H12a . . .965 ?
C12 H12b . . .975 ?
O13 C14 . . 1.395(13) ?
C14 H14a . . .948 ?
C14 H14b . . .987 ?
C14 H14c . . .963 ?
N21 C21 . . 1.479(7) ?
N21 C210 . . 1.495(5) ?
N21 C220 . . 1.499(5) ?
C21 C22 . . 1.531(11) ?
C21 H21a . . .962 ?
C21 H21b . . .952 ?
C210 C211 . . 1.504(6) ?
C210 H210a . . .949 ?
C210 H210b . . .953 ?
C211 C212 . . 1.402(6) ?
C211 C216 . . 1.383(8) ?
C212 O212 . . 1.337(6) ?
C212 C213 . . 1.419(5) ?
C213 C2131 . . 1.525(7) ?
C213 C214 . . 1.397(8) ?
C2131 C2132 . . 1.539(7) ?
C2131 C2133 . . 1.523(10) ?
C2131 C2134 . . 1.542(7) ?
C2132 H2132a . . .937 ?
C2132 H2132b . . .951 ?
C2132 H2132c . . .977 ?
C2133 H2133a . . .951 ?
C2133 H2133b . . .950 ?
C2133 H2133c . . .956 ?
C2134 H2134a . . .954 ?
C2134 H2134b . . .953 ?
C2134 H2134c . . .940 ?
C214 C215 . . 1.392(7) ?
C214 H214 . . .980 ?
C215 C2151 . . 1.534(10) ?
C215 C216 . . 1.384(6) ?
C2151 C2152 . . 1.524(13) ?
C2151 C2153 . . 1.510(9) ?
C2151 C2154 . . 1.523(9) ?
C2152 H2152a . . .973 ?
C2152 H2152b . . .928 ?
C2152 H2152c . . .978 ?
C2153 H2153a . . .932 ?
C2153 H2153b . . .986 ?
C2153 H2153c . . .984 ?
C2154 H2154a . . .955 ?
C2154 H2154b . . .934 ?
C2154 H2154c . . .976 ?
C216 H216 . . .965 ?
C220 C221 . . 1.500(5) ?
C220 H220a . . .960 ?
C220 H220b . . .944 ?
C221 C222 . . 1.399(7) ?
C221 C226 . . 1.406(6) ?
C222 O222 . . 1.345(5) ?
C222 C223 . . 1.419(5) ?
C223 C2231 . . 1.545(8) ?
C223 C224 . . 1.397(7) ?
C2231 C2232 . . 1.548(8) ?
C2231 C2233 . . 1.521(11) ?
C2231 C2234 . . 1.536(7) ?
C2232 H2232a . . .960 ?
C2232 H2232b . . .943 ?
C2232 H2232c . . .952 ?
C2233 H2233a . . .949 ?
C2233 H2233b . . .977 ?
C2233 H2233c . . .949 ?
C2234 H2234a . . .946 ?
C2234 H2234b . . .949 ?
C2234 H2234c . . .960 ?
C224 C225 . . 1.385(9) ?
C224 H224 . . .966 ?
C225 C2251 . . 1.547(7) ?
C225 C226 . . 1.388(6) ?
C2251 C2252 . . 1.73(2) ?
C2251 C2253 . . 1.441(15) ?
C2251 C2254 . . 1.487(15) ?
C2251 C2252' . . 1.35(3) ?
C2251 C2253' . . 1.67(3) ?
C2251 C2254' . . 1.472(16) ?
C2252 H2252a . . .950 ?
C2252 H2252b . . .949 ?
C2252 H2252c . . .951 ?
C2253 H2253a . . .950 ?
C2253 H2253b . . .950 ?
C2253 H2253c . . .949 ?
C2254 H2254a . . .949 ?
C2254 H2254b . . .947 ?
C2254 H2254c . . .95 ?
C2252' H2252'a . . .96 ?
C2252' H2252'b . . .97 ?
C2252' H2252'c . . .90 ?
C2253' H2253'a . . .943 ?
C2253' H2253'b . . .99 ?
C2253' H2253'c . . .93 ?
C2254' H2254'a . . .950 ?
C2254' H2254'b . . .961 ?
C2254' H2254'c . . .932 ?
C226 H226 . . .977 ?
C22 O23 . . 1.352(15) ?
C22 H22a . . .962 ?
C22 H22b . . .949 ?
O23 C24 . . 1.327(12) ?
C24 H24a . . .95 ?
C24 H24b . . .989 ?
C24 H24c . . .971 ?
O101 C101 . . 1.410(11) ?
O101 C1011 . . 1.406(12) ?
C101 C102 . . 1.475(14) ?
C101 H101a . . .950 ?
C101 H101b . . .950 ?
C1011 H1011a . . .950 ?
C1011 H1011b . . .952 ?
C1011 H1011c . . .951 ?
C102 O102 . . 1.427(11) ?
C102 H102a . . .950 ?
C102 H102b . . .950 ?
O102 C1021 . . 1.411(10) ?
C1021 H1021a . . .950 ?
C1021 H1021b . . .951 ?
C1021 H1021c . . .946 ?
O201 C2011 . . 1.29(2) ?
O201 C201 . . 1.42(2) ?
C2011 H2011a . . .949 ?
C2011 H2011b . . .946 ?
C2011 H2011c . . .96 ?
C201 C202 . . 1.39(3) ?
C201 H201a . . .93 ?
C201 H201b . . .97 ?
O202 C2021 . . 1.43(2) ?
O202 C202 . . 1.32(2) ?
C2021 H2021a . . .954 ?
C2021 H2021b . . .97 ?
C2021 H2021c . . .942 ?
C202 H202a . . .964 ?
C202 H202b . . .92 ?
